data_4075373
loop_
_publ_author_name
'Mariott, Wesley R.'
'Gustafson, Laura O.'
'Chen, Eugene Y.-X.'

_publ_section_title
;
 Activation of Tantalocene(V) Alkyl and Alkylidene Complexes with Strong
 Organo Lewis Acids and Application to Polymerization Catalysis
;
_journal_issue 15
_journal_name_full Organometallics
_journal_page_first 3721
_journal_paper_doi 10.1021/om060258j
_journal_volume 25
_journal_year 2006
_chemical_formula_sum 'C32 H21 B Cl2 F15 Ta'
_chemical_formula_weight 953.15
_chemical_name_systematic
; 
 ? 
;
_space_group_IT_number 19
_symmetry_cell_setting orthorhombic
_symmetry_space_group_name_Hall 'P 2ac 2ab'
_symmetry_space_group_name_H-M 'P 21 21 21'
_atom_sites_solution_hydrogens geom
_atom_sites_solution_primary direct
_atom_sites_solution_secondary difmap
_audit_creation_method SHELXL-97
_cell_angle_alpha 90.00
_cell_angle_beta 90.00
_cell_angle_gamma 90.00
_cell_formula_units_Z 4
_cell_length_a 12.6003(10)
_cell_length_b 15.4046(12)
_cell_length_c 16.4304(13)
_cell_measurement_reflns_used 6448
_cell_measurement_temperature 173(2)
_cell_measurement_theta_max 28.19
_cell_measurement_theta_min 2.43
_cell_volume 3189.2(4)
_computing_cell_refinement 'Bruker SMART'
_computing_data_collection 'Bruker SMART'
_computing_data_reduction 'Bruker SAINT'
_computing_molecular_graphics 'Bruker SHELXTL'
_computing_publication_material 'Bruker SHELXTL'
_computing_structure_refinement 'Bruker SHELXTL'
_computing_structure_solution 'Bruker SHELXTL'
_diffrn_ambient_temperature 173(2)
_diffrn_measured_fraction_theta_full 0.983
_diffrn_measured_fraction_theta_max 0.983
_diffrn_measurement_device_type 'CCD area detector'
_diffrn_measurement_method 'phi and omega scans'
_diffrn_radiation_monochromator graphite
_diffrn_radiation_source 'fine-focus sealed tube'
_diffrn_radiation_type MoK\a
_diffrn_radiation_wavelength 0.71073
_diffrn_reflns_av_R_equivalents 0.0328
_diffrn_reflns_av_sigmaI/netI 0.0442
_diffrn_reflns_limit_h_max 16
_diffrn_reflns_limit_h_min -16
_diffrn_reflns_limit_k_max 20
_diffrn_reflns_limit_k_min -20
_diffrn_reflns_limit_l_max 21
_diffrn_reflns_limit_l_min -21
_diffrn_reflns_number 30175
_diffrn_reflns_theta_full 28.44
_diffrn_reflns_theta_max 28.44
_diffrn_reflns_theta_min 1.81
_exptl_absorpt_coefficient_mu 3.727
_exptl_absorpt_correction_T_max 0.7547
_exptl_absorpt_correction_T_min 0.4010
_exptl_absorpt_correction_type multi-scan
_exptl_absorpt_process_details 'SADABS, Sheldrick, 1997'
_exptl_crystal_colour clear
_exptl_crystal_density_diffrn 1.985
_exptl_crystal_density_meas ?
_exptl_crystal_density_method 'not measured'
_exptl_crystal_description rod
_exptl_crystal_F_000 1840
_exptl_crystal_size_max 0.30
_exptl_crystal_size_mid 0.20
_exptl_crystal_size_min 0.08
_refine_diff_density_max 1.311
_refine_diff_density_min -0.583
_refine_diff_density_rms 0.097
_refine_ls_abs_structure_details 'Flack H D (1983), Acta Cryst. A39, 876-881'
_refine_ls_abs_structure_Flack -0.013(4)
_refine_ls_extinction_method none
_refine_ls_goodness_of_fit_ref 1.022
_refine_ls_hydrogen_treatment constr
_refine_ls_matrix_type full
_refine_ls_number_parameters 460
_refine_ls_number_reflns 7807
_refine_ls_number_restraints 0
_refine_ls_restrained_S_all 1.022
_refine_ls_R_factor_all 0.0280
_refine_ls_R_factor_gt 0.0236
_refine_ls_shift/su_max 0.006
_refine_ls_shift/su_mean 0.000
_refine_ls_structure_factor_coef Fsqd
_refine_ls_weighting_details 'calc w=1/[\s^2^(Fo^2^)+(0.0132P)^2^+0.0000P] where P=(Fo^2^+2Fc^2^)/3'
_refine_ls_weighting_scheme calc
_refine_ls_wR_factor_gt 0.0495
_refine_ls_wR_factor_ref 0.0509
_reflns_number_gt 7246
_reflns_number_total 7807
_reflns_threshold_expression >2sigma(I)
_cod_data_source_file om060258jsi20060322_021635.cif
_cod_data_source_block complex_1
_cod_depositor_comments
;
The following automatic conversions were performed:

'_symmetry_cell_setting' value 'Orthorhombic' changed to
'orthorhombic' according to
/home/saulius/struct/CIF-dictionaries/cif_core.dic dictionary named
'cif_core.dic' version 2.4.1 from 2010-06-29.

Automatic conversion script
Id: cif_fix_values 1715 2011-07-08 13:25:40Z adriana 

The following automatic conversions were performed:

'_exptl_crystal_density_meas' value 'not_measured' was changed to '?'
- the value is perceived as not measured.

Automatic conversion script
Id: cif_fix_values 3008 2015-01-20 13:52:24Z robertas 
;
_cod_original_sg_symbol_H-M P2(1)2(1)2(1)
_cod_database_code 4075373

loop_
_symmetry_equiv_pos_as_xyz
'x, y, z'
'-x+1/2, -y, z+1/2'
'-x, y+1/2, -z+1/2'
'x+1/2, -y+1/2, -z'

loop_
_atom_site_label
_atom_site_type_symbol
_atom_site_fract_x
_atom_site_fract_y
_atom_site_fract_z
_atom_site_U_iso_or_equiv
_atom_site_adp_type
_atom_site_occupancy
_atom_site_symmetry_multiplicity
_atom_site_calc_flag
_atom_site_refinement_flags
Ta1 Ta 0.057638(10) 0.768483(9) 0.161018(8) 0.01831(4) Uani 1 1 d .
F1 F 0.46503(15) 1.24521(12) -0.04939(11) 0.0253(4) Uani 1 1 d .
F2 F 0.50632(17) 1.41490(13) -0.04893(13) 0.0312(5) Uani 1 1 d .
F3 F 0.41924(17) 1.52076(13) 0.06575(14) 0.0352(5) Uani 1 1 d .
F4 F 0.28858(17) 1.45038(13) 0.18209(13) 0.0329(5) Uani 1 1 d .
F5 F 0.24473(15) 1.28354(13) 0.18287(11) 0.0262(5) Uani 1 1 d .
F6 F 0.47437(14) 1.16405(12) 0.21108(11) 0.0222(4) Uani 1 1 d .
F7 F 0.67239(16) 1.11188(14) 0.23354(12) 0.0286(5) Uani 1 1 d .
F8 F 0.77927(15) 1.02640(14) 0.11280(13) 0.0305(5) Uani 1 1 d .
F9 F 0.67922(15) 0.99614(13) -0.03255(12) 0.0271(4) Uani 1 1 d .
F10 F 0.48725(15) 1.05706(13) -0.06005(11) 0.0217(4) Uani 1 1 d .
F11 F 0.21738(16) 1.24995(11) -0.06127(12) 0.0286(5) Uani 1 1 d .
F12 F 0.09856(16) 1.18395(14) -0.17702(12) 0.0321(5) Uani 1 1 d .
F13 F 0.08353(16) 1.00830(14) -0.19942(12) 0.0308(5) Uani 1 1 d .
F14 F 0.19778(16) 0.90028(13) -0.10046(13) 0.0298(5) Uani 1 1 d .
F15 F 0.32208(14) 0.96429(11) 0.01507(12) 0.0240(4) Uani 1 1 d .
B1 B 0.3422(3) 1.1461(2) 0.0678(2) 0.0188(8) Uani 1 1 d .
C1 C -0.0166(3) 0.8845(2) 0.2388(3) 0.0335(9) Uani 1 1 d .
H1A H -0.0820 0.8816 0.2710 0.040 Uiso 1 1 calc R
C2 C -0.0081(3) 0.9163(2) 0.1599(3) 0.0366(9) Uani 1 1 d .
H2A H -0.0669 0.9380 0.1265 0.044 Uiso 1 1 calc R
C3 C 0.0993(3) 0.9194(3) 0.1390(3) 0.0354(10) Uani 1 1 d .
H3A H 0.1283 0.9440 0.0887 0.043 Uiso 1 1 calc R
C4 C 0.1595(3) 0.8918(2) 0.2068(2) 0.0295(8) Uani 1 1 d .
H4A H 0.2369 0.8944 0.2118 0.035 Uiso 1 1 calc R
C5 C 0.0879(3) 0.8691(3) 0.2688(2) 0.0327(9) Uani 1 1 d .
H5A H 0.1067 0.8543 0.3250 0.039 Uiso 1 1 calc R
C6 C -0.0283(3) 0.6918(2) 0.2708(2) 0.0294(8) Uani 1 1 d .
H6A H -0.0611 0.7187 0.3186 0.035 Uiso 1 1 calc R
C7 C -0.0812(3) 0.6689(2) 0.1988(2) 0.0298(8) Uani 1 1 d .
H7A H -0.1571 0.6767 0.1881 0.036 Uiso 1 1 calc R
C8 C -0.0089(3) 0.6208(2) 0.1496(3) 0.0388(10) Uani 1 1 d .
H8A H -0.0263 0.5906 0.0988 0.047 Uiso 1 1 calc R
C9 C 0.0882(3) 0.6166(2) 0.1910(2) 0.0331(9) Uani 1 1 d .
H9A H 0.1502 0.5828 0.1741 0.040 Uiso 1 1 calc R
C10 C 0.0770(3) 0.6612(2) 0.2661(2) 0.0299(9) Uani 1 1 d .
H10A H 0.1293 0.6625 0.3102 0.036 Uiso 1 1 calc R
C11 C 0.2143(3) 0.7424(3) 0.1108(2) 0.0355(9) Uani 1 1 d .
H11A H 0.2549 0.7951 0.1097 0.053 Uiso 1 1 calc R
H11B H 0.2072 0.7203 0.0564 0.053 Uiso 1 1 calc R
H11C H 0.2500 0.7002 0.1440 0.053 Uiso 1 1 calc R
C12 C -0.0264(3) 0.7757(3) 0.0459(2) 0.0431(10) Uani 1 1 d .
H12A H -0.0204 0.8333 0.0242 0.065 Uiso 1 1 calc R
H12B H -0.0999 0.7619 0.0544 0.065 Uiso 1 1 calc R
H12C H 0.0039 0.7349 0.0083 0.065 Uiso 1 1 calc R
C13 C 0.2724(3) 1.1071(2) 0.1431(2) 0.0215(7) Uani 1 1 d .
H13A H 0.3043 1.1238 0.1938 0.032 Uiso 1 1 calc R
H13B H 0.2705 1.0449 0.1395 0.032 Uiso 1 1 calc R
H13C H 0.2015 1.1295 0.1404 0.032 Uiso 1 1 calc R
C14 C 0.3556(2) 1.25321(19) 0.06804(19) 0.0175(7) Uani 1 1 d .
C15 C 0.4213(2) 1.29370(19) 0.01145(19) 0.0170(7) Uani 1 1 d .
C16 C 0.4432(3) 1.3811(2) 0.00943(19) 0.0221(6) Uani 1 1 d .
C17 C 0.3991(3) 1.4351(2) 0.0674(2) 0.0248(8) Uani 1 1 d .
C18 C 0.3334(3) 1.3996(2) 0.1248(2) 0.0230(7) Uani 1 1 d .
C19 C 0.3133(2) 1.3108(2) 0.12380(19) 0.0185(6) Uani 1 1 d .
C20 C 0.4659(2) 1.1101(2) 0.07541(19) 0.0167(7) Uani 1 1 d .
C21 C 0.5205(3) 1.1213(2) 0.1482(2) 0.0183(7) Uani 1 1 d .
C22 C 0.6243(2) 1.0946(2) 0.1615(3) 0.0212(7) Uani 1 1 d .
C23 C 0.6775(3) 1.0527(2) 0.1014(2) 0.0225(7) Uani 1 1 d .
C24 C 0.6283(3) 1.0394(2) 0.0276(2) 0.0219(7) Uani 1 1 d .
C25 C 0.5262(2) 1.0693(2) 0.0162(2) 0.0185(7) Uani 1 1 d .
C26 C 0.2786(2) 1.1117(2) -0.0146(2) 0.0177(6) Uani 1 1 d .
C27 C 0.2681(2) 1.0226(2) -0.0314(2) 0.0206(7) Uani 1 1 d .
C28 C 0.2044(3) 0.9875(2) -0.0907(2) 0.0219(7) Uani 1 1 d .
C29 C 0.1464(3) 1.0408(2) -0.1410(2) 0.0236(8) Uani 1 1 d .
C30 C 0.1548(3) 1.1293(2) -0.1291(2) 0.0218(7) Uani 1 1 d .
C31 C 0.2181(3) 1.1617(2) -0.0676(2) 0.0216(7) Uani 1 1 d .
C32 C 0.5684(3) 0.8033(3) 0.1643(2) 0.0346(8) Uani 1 1 d .
H32A H 0.5428 0.7454 0.1522 0.042 Uiso 1 1 calc R
H32B H 0.5776 0.8078 0.2227 0.042 Uiso 1 1 calc R
Cl1 Cl 0.69169(8) 0.81952(7) 0.11589(6) 0.0372(2) Uani 1 1 d .
Cl2 Cl 0.47375(7) 0.88013(6) 0.13202(6) 0.0342(2) Uani 1 1 d .

loop_
_atom_site_aniso_label
_atom_site_aniso_U_11
_atom_site_aniso_U_22
_atom_site_aniso_U_33
_atom_site_aniso_U_23
_atom_site_aniso_U_13
_atom_site_aniso_U_12
Ta1 0.01630(6) 0.01962(6) 0.01902(6) -0.00055(6) 0.00013(6) 0.00021(6)
F1 0.0310(11) 0.0193(11) 0.0256(10) 0.0033(8) 0.0078(8) 0.0019(8)
F2 0.0302(11) 0.0230(11) 0.0403(13) 0.0126(10) 0.0044(10) -0.0050(9)
F3 0.0385(14) 0.0127(10) 0.0544(14) -0.0007(10) -0.0076(11) -0.0038(9)
F4 0.0390(12) 0.0222(11) 0.0375(13) -0.0125(9) 0.0007(10) 0.0070(9)
F5 0.0280(10) 0.0244(12) 0.0262(10) -0.0043(8) 0.0082(8) 0.0015(8)
F6 0.0252(10) 0.0203(10) 0.0211(10) -0.0044(8) -0.0009(8) 0.0005(8)
F7 0.0271(11) 0.0297(11) 0.0289(11) 0.0005(9) -0.0108(9) -0.0015(9)
F8 0.0155(10) 0.0289(12) 0.0470(13) 0.0016(10) -0.0059(9) 0.0040(9)
F9 0.0197(10) 0.0256(11) 0.0360(11) -0.0061(9) 0.0077(9) 0.0019(8)
F10 0.0229(10) 0.0235(10) 0.0188(10) -0.0035(8) -0.0007(8) 0.0020(8)
F11 0.0366(11) 0.0139(12) 0.0354(11) -0.0012(8) -0.0131(9) 0.0055(8)
F12 0.0366(11) 0.0260(11) 0.0336(13) -0.0004(9) -0.0148(9) 0.0062(9)
F13 0.0314(12) 0.0320(12) 0.0289(11) -0.0085(9) -0.0092(9) -0.0011(9)
F14 0.0325(12) 0.0170(10) 0.0399(12) -0.0064(9) -0.0012(10) -0.0031(9)
F15 0.0228(10) 0.0149(9) 0.0342(11) 0.0031(8) -0.0038(9) 0.0024(8)
B1 0.0179(18) 0.0170(19) 0.0217(19) 0.0004(15) -0.0006(15) -0.0013(15)
C1 0.032(2) 0.0161(18) 0.052(3) -0.0117(18) 0.0137(18) -0.0023(15)
C2 0.033(2) 0.0181(18) 0.059(3) 0.006(2) -0.005(2) 0.0066(15)
C3 0.036(2) 0.025(2) 0.045(3) 0.0127(17) 0.0028(18) -0.0062(17)
C4 0.032(2) 0.0227(19) 0.034(2) -0.0016(16) -0.0026(17) -0.0074(17)
C5 0.037(2) 0.033(2) 0.029(2) -0.0104(16) 0.0008(16) -0.0071(17)
C6 0.030(2) 0.0259(19) 0.033(2) 0.0106(16) 0.0045(15) -0.0015(15)
C7 0.0207(19) 0.0227(18) 0.046(2) 0.0051(17) 0.0035(16) -0.0047(14)
C8 0.049(2) 0.0207(19) 0.047(3) -0.0116(19) -0.004(2) -0.0057(17)
C9 0.033(2) 0.0208(18) 0.045(2) -0.0017(17) 0.0059(17) 0.0062(15)
C10 0.032(2) 0.0247(19) 0.0333(19) 0.0122(15) 0.0058(17) 0.0032(16)
C11 0.0274(19) 0.045(3) 0.035(2) -0.0040(18) 0.0053(15) 0.0035(18)
C12 0.039(2) 0.064(3) 0.0262(19) -0.002(2) -0.0059(16) 0.002(2)
C13 0.0214(16) 0.0174(17) 0.026(2) 0.0004(13) 0.0021(14) -0.0018(13)
C14 0.0130(14) 0.0173(19) 0.0221(15) 0.0002(12) -0.0043(12) 0.0030(11)
C15 0.0166(16) 0.0143(15) 0.0201(15) -0.0010(12) -0.0017(12) 0.0031(11)
C16 0.0171(15) 0.0210(16) 0.0282(16) 0.0056(13) -0.0047(16) 0.0004(16)
C17 0.0230(17) 0.0133(16) 0.038(2) -0.0001(15) -0.0108(15) -0.0011(14)
C18 0.0222(17) 0.0190(17) 0.0277(17) -0.0071(14) -0.0041(15) 0.0054(14)
C19 0.0139(15) 0.0203(17) 0.0214(15) -0.0017(13) -0.0016(13) -0.0005(13)
C20 0.0180(17) 0.0118(14) 0.0203(15) 0.0025(12) 0.0016(12) 0.0003(12)
C21 0.0211(15) 0.0125(15) 0.0213(17) 0.0000(13) 0.0037(13) -0.0026(12)
C22 0.0215(16) 0.0147(15) 0.0273(17) 0.0017(16) -0.0080(17) -0.0037(12)
C23 0.0138(16) 0.0158(17) 0.038(2) 0.0048(15) -0.0038(15) -0.0003(13)
C24 0.0201(16) 0.0144(16) 0.0312(19) -0.0014(14) 0.0085(15) -0.0010(13)
C25 0.0196(16) 0.0137(15) 0.0224(16) 0.0001(13) 0.0009(13) -0.0031(12)
C26 0.0149(15) 0.0168(16) 0.0215(16) -0.0015(13) 0.0018(13) -0.0002(12)
C27 0.0157(16) 0.0195(17) 0.0265(18) 0.0013(14) 0.0014(14) 0.0008(13)
C28 0.0216(17) 0.0149(17) 0.0292(19) -0.0041(14) 0.0057(15) -0.0027(13)
C29 0.0169(16) 0.032(2) 0.0223(19) -0.0070(14) -0.0010(13) -0.0008(14)
C30 0.0179(16) 0.0237(18) 0.0238(17) 0.0007(14) -0.0019(14) 0.0058(14)
C31 0.0213(17) 0.0154(16) 0.0281(18) -0.0003(14) -0.0004(14) 0.0007(14)
C32 0.034(2) 0.039(2) 0.0305(17) 0.0142(17) 0.002(2) -0.0010(17)
Cl1 0.0350(5) 0.0340(5) 0.0427(6) 0.0065(4) 0.0050(4) 0.0072(4)
Cl2 0.0310(5) 0.0340(5) 0.0376(5) 0.0083(4) 0.0039(4) 0.0029(4)

loop_
_atom_type_symbol
_atom_type_description
_atom_type_scat_dispersion_real
_atom_type_scat_dispersion_imag
_atom_type_scat_source
C C 0.0033 0.0016 'International Tables Vol C Tables 4.2.6.8 and 6.1.1.4'
H H 0.0000 0.0000 'International Tables Vol C Tables 4.2.6.8 and 6.1.1.4'
B B 0.0013 0.0007 'International Tables Vol C Tables 4.2.6.8 and 6.1.1.4'
F F 0.0171 0.0103 'International Tables Vol C Tables 4.2.6.8 and 6.1.1.4'
Ta Ta -0.7052 6.5227 'International Tables Vol C Tables 4.2.6.8 and 6.1.1.4'
Cl Cl 0.1484 0.1585 'International Tables Vol C Tables 4.2.6.8 and 6.1.1.4'

loop_
_geom_angle_atom_site_label_1
_geom_angle_atom_site_label_2
_geom_angle_atom_site_label_3
_geom_angle
C12 Ta1 C11 96.98(14)
C12 Ta1 C5 133.81(16)
C11 Ta1 C5 104.86(14)
C12 Ta1 C1 103.72(16)
C11 Ta1 C1 134.13(15)
C5 Ta1 C1 34.77(14)
C12 Ta1 C10 135.31(16)
C11 Ta1 C10 93.07(14)
C5 Ta1 C10 84.09(13)
C1 Ta1 C10 99.77(14)
C12 Ta1 C7 84.41(15)
C11 Ta1 C7 129.71(15)
C5 Ta1 C7 109.81(13)
C1 Ta1 C7 93.10(13)
C10 Ta1 C7 56.65(13)
C12 Ta1 C3 85.77(16)
C11 Ta1 C3 85.62(15)
C5 Ta1 C3 56.62(14)
C1 Ta1 C3 56.22(14)
C10 Ta1 C3 138.52(14)
C7 Ta1 C3 144.21(13)
C12 Ta1 C6 117.22(15)
C11 Ta1 C6 126.88(14)
C5 Ta1 C6 80.49(14)
C1 Ta1 C6 77.90(14)
C10 Ta1 C6 34.05(12)
C7 Ta1 C6 33.84(13)
C3 Ta1 C6 133.01(14)
C12 Ta1 C4 119.42(15)
C11 Ta1 C4 77.38(15)
C5 Ta1 C4 34.04(13)
C1 Ta1 C4 56.77(13)
C10 Ta1 C4 105.27(13)
C7 Ta1 C4 143.84(13)
C3 Ta1 C4 34.08(13)
C6 Ta1 C4 113.01(13)
C12 Ta1 C9 107.69(16)
C11 Ta1 C9 75.80(15)
C5 Ta1 C9 116.85(14)
C1 Ta1 C9 132.56(14)
C10 Ta1 C9 34.23(13)
C7 Ta1 C9 56.47(12)
C3 Ta1 C9 158.08(14)
C6 Ta1 C9 56.38(13)
C4 Ta1 C9 127.79(14)
C12 Ta1 C2 77.19(17)
C11 Ta1 C2 118.73(15)
C5 Ta1 C2 56.62(16)
C1 Ta1 C2 33.59(15)
C10 Ta1 C2 133.36(16)
C7 Ta1 C2 110.61(13)
C3 Ta1 C2 33.61(13)
C6 Ta1 C2 108.20(15)
C4 Ta1 C2 56.26(13)
C9 Ta1 C2 164.52(14)
C12 Ta1 C8 79.17(16)
C11 Ta1 C8 96.34(16)
C5 Ta1 C8 136.12(15)
C1 Ta1 C8 127.34(14)
C10 Ta1 C8 56.43(14)
C7 Ta1 C8 34.28(13)
C3 Ta1 C8 164.94(14)
C6 Ta1 C8 56.30(14)
C4 Ta1 C8 160.73(13)
C9 Ta1 C8 33.55(14)
C2 Ta1 C8 139.51(13)
C13 B1 C14 114.8(3)
C13 B1 C20 109.0(3)
C14 B1 C20 103.7(3)
C13 B1 C26 103.9(3)
C14 B1 C26 111.7(3)
C20 B1 C26 114.1(3)
C2 C1 C5 108.1(3)
C2 C1 Ta1 74.5(2)
C5 C1 Ta1 72.4(2)
C1 C2 C3 108.4(4)
C1 C2 Ta1 71.9(2)
C3 C2 Ta1 72.7(2)
C2 C3 C4 108.4(4)
C2 C3 Ta1 73.7(2)
C4 C3 Ta1 73.0(2)
C5 C4 C3 107.6(4)
C5 C4 Ta1 71.9(2)
C3 C4 Ta1 72.9(2)
C4 C5 C1 107.5(4)
C4 C5 Ta1 74.1(2)
C1 C5 Ta1 72.8(2)
C7 C6 C10 108.5(3)
C7 C6 Ta1 72.9(2)
C10 C6 Ta1 72.6(2)
C6 C7 C8 107.8(3)
C6 C7 Ta1 73.2(2)
C8 C7 Ta1 73.8(2)
C9 C8 C7 107.8(4)
C9 C8 Ta1 72.8(2)
C7 C8 Ta1 71.9(2)
C8 C9 C10 108.3(3)
C8 C9 Ta1 73.6(2)
C10 C9 Ta1 72.1(2)
C6 C10 C9 107.6(3)
C6 C10 Ta1 73.4(2)
C9 C10 Ta1 73.6(2)
C19 C14 C15 112.6(3)
C19 C14 B1 126.9(3)
C15 C14 B1 120.3(3)
F1 C15 C16 115.9(3)
F1 C15 C14 119.0(3)
C16 C15 C14 125.0(3)
F2 C16 C15 120.9(3)
F2 C16 C17 119.6(3)
C15 C16 C17 119.5(3)
F3 C17 C18 121.3(3)
F3 C17 C16 120.1(3)
C18 C17 C16 118.6(3)
F4 C18 C17 120.2(3)
F4 C18 C19 120.1(3)
C17 C18 C19 119.7(3)
F5 C19 C14 121.2(3)
F5 C19 C18 114.2(3)
C14 C19 C18 124.6(3)
C25 C20 C21 112.9(3)
C25 C20 B1 127.9(3)
C21 C20 B1 119.2(3)
F6 C21 C22 115.3(3)
F6 C21 C20 120.3(3)
C22 C21 C20 124.4(3)
F7 C22 C23 120.5(3)
F7 C22 C21 120.0(3)
C23 C22 C21 119.4(4)
C22 C23 F8 120.5(3)
C22 C23 C24 119.3(3)
F8 C23 C24 120.1(3)
F9 C24 C23 120.2(3)
F9 C24 C25 120.6(3)
C23 C24 C25 119.3(3)
F10 C25 C24 114.5(3)
F10 C25 C20 120.9(3)
C24 C25 C20 124.6(3)
C31 C26 C27 111.5(3)
C31 C26 B1 126.7(3)
C27 C26 B1 121.1(3)
F15 C27 C28 115.4(3)
F15 C27 C26 119.2(3)
C28 C27 C26 125.3(3)
F14 C28 C27 120.7(3)
F14 C28 C29 119.2(3)
C27 C28 C29 120.1(3)
F13 C29 C28 121.4(3)
F13 C29 C30 121.0(3)
C28 C29 C30 117.6(3)
F12 C30 C31 120.2(3)
F12 C30 C29 119.4(3)
C31 C30 C29 120.3(3)
F11 C31 C30 114.4(3)
F11 C31 C26 120.5(3)
C30 C31 C26 125.1(3)
Cl2 C32 Cl1 111.45(19)

loop_
_geom_bond_atom_site_label_1
_geom_bond_atom_site_label_2
_geom_bond_distance
Ta1 C12 2.170(4)
Ta1 C11 2.178(3)
Ta1 C5 2.384(4)
Ta1 C1 2.389(4)
Ta1 C10 2.402(3)
Ta1 C7 2.408(3)
Ta1 C3 2.411(4)
Ta1 C6 2.412(3)
Ta1 C4 2.412(4)
Ta1 C9 2.422(4)
Ta1 C2 2.423(4)
Ta1 C8 2.432(4)
F1 C15 1.364(3)
F2 C16 1.350(4)
F3 C17 1.345(4)
F4 C18 1.348(4)
F5 C19 1.365(4)
F6 C21 1.355(4)
F7 C22 1.356(4)
F8 C23 1.358(4)
F9 C24 1.353(4)
F10 C25 1.359(4)
F11 C31 1.363(4)
F12 C30 1.353(4)
F13 C29 1.341(4)
F14 C28 1.356(4)
F15 C27 1.360(4)
B1 C13 1.634(5)
B1 C14 1.658(5)
B1 C20 1.659(5)
B1 C26 1.661(5)
C1 C2 1.391(6)
C1 C5 1.426(6)
C2 C3 1.397(5)
C3 C4 1.413(5)
C4 C5 1.404(5)
C6 C7 1.403(5)
C6 C10 1.410(5)
C7 C8 1.426(5)
C8 C9 1.401(6)
C9 C10 1.420(5)
C14 C19 1.383(4)
C14 C15 1.392(4)
C15 C16 1.375(4)
C16 C17 1.381(5)
C17 C18 1.368(5)
C18 C19 1.391(5)
C20 C25 1.385(4)
C20 C21 1.390(4)
C21 C22 1.389(4)
C22 C23 1.358(5)
C23 C24 1.378(5)
C24 C25 1.380(5)
C26 C31 1.391(4)
C26 C27 1.405(5)
C27 C28 1.374(5)
C28 C29 1.376(5)
C29 C30 1.382(5)
C30 C31 1.380(5)
C32 Cl2 1.762(4)
C32 Cl1 1.763(4)
